data_4303705
loop_
_publ_author_name
'Arup Sinha'
'S. M. Wahidur Rahaman'
'Mithun Sarkar'
'Biswajit Saha'
'Prosenjit Daw'
'Jitendra K. Bera'

_publ_contact_author_address 'Department of Chemistry, IIT Kanpur, Kanpur 208016, INDIA.'
_publ_contact_author_email jbera@iitk.ac.in
_publ_contact_author_fax '+ 91-512-2597436'
_publ_contact_author_name 'Jitendra K. Bera'
_publ_contact_author_phone '+ 91-512-2597336'
_publ_section_title
;
Multifaceted Coordination of Naphthyridine-Functionalized N-Heterocyclic
Carbene: A Novel "IrIII(C^N)(C^C)" Compound and Its Evaluation as
Transfer Hydrogenation Catalyst
;
_journal_name_full 'Inorganic Chemistry'
_journal_page_first 11114
_journal_page_last 11122
_journal_paper_doi 10.1021/ic901502n
_journal_volume 48
_journal_year 2009
_chemical_formula_moiety 'C20 H19 N4, Br'
_chemical_formula_sum 'C20 H19 Br N4'
_chemical_formula_weight 395.30
_chemical_name_systematic
; 
 ? 
;
_space_group_IT_number 2
_symmetry_cell_setting triclinic
_symmetry_space_group_name_Hall '-P 1'
_symmetry_space_group_name_H-M 'P -1'
_atom_sites_solution_hydrogens geom
_atom_sites_solution_primary direct
_atom_sites_solution_secondary difmap
_audit_creation_method SHELXL-97
_cell_angle_alpha 80.327(3)
_cell_angle_beta 75.561(3)
_cell_angle_gamma 72.375(3)
_cell_formula_units_Z 2
_cell_length_a 7.4940(13)
_cell_length_b 11.2896(19)
_cell_length_c 11.612(2)
_cell_measurement_reflns_used 2341
_cell_measurement_temperature 293(2)
_cell_measurement_theta_max 27.09
_cell_measurement_theta_min 2.76
_cell_volume 902.2(3)
_computing_cell_refinement 'Bruker SAINT'
_computing_data_collection 'Bruker APEX'
_computing_data_reduction 'Bruker SAINT'
_computing_molecular_graphics ORTEP
_computing_publication_material ciftab
_computing_structure_refinement 'SHELXL-97 (Sheldrick, 1997)'
_computing_structure_solution 'SHELXS-97 (Sheldrick, 1990)'
_diffrn_ambient_temperature 100(2)
_diffrn_measured_fraction_theta_full 0.944
_diffrn_measured_fraction_theta_max 0.944
_diffrn_measurement_device_type 'Bruker SMART APEX'
_diffrn_measurement_method 'omega scans'
_diffrn_radiation_monochromator graphite
_diffrn_radiation_source 'fine-focus sealed tube'
_diffrn_radiation_type MoK\a
_diffrn_radiation_wavelength 0.71073
_diffrn_reflns_av_R_equivalents 0.0177
_diffrn_reflns_av_sigmaI/netI 0.0404
_diffrn_reflns_limit_h_max 9
_diffrn_reflns_limit_h_min -9
_diffrn_reflns_limit_k_max 15
_diffrn_reflns_limit_k_min -7
_diffrn_reflns_limit_l_max 15
_diffrn_reflns_limit_l_min -15
_diffrn_reflns_number 5969
_diffrn_reflns_theta_full 28.36
_diffrn_reflns_theta_max 28.36
_diffrn_reflns_theta_min 2.50
_exptl_absorpt_coefficient_mu 2.288
_exptl_absorpt_correction_T_max 0.6576
_exptl_absorpt_correction_T_min 0.6576
_exptl_absorpt_correction_type empirical
_exptl_absorpt_process_details SADABS
_exptl_crystal_colour blue
_exptl_crystal_density_diffrn 1.455
_exptl_crystal_density_method 'not measured'
_exptl_crystal_description block
_exptl_crystal_F_000 404
_exptl_crystal_size_max 0.20
_exptl_crystal_size_mid 0.20
_exptl_crystal_size_min 0.20
_refine_diff_density_max 0.471
_refine_diff_density_min -0.600
_refine_diff_density_rms 0.099
_refine_ls_extinction_method none
_refine_ls_goodness_of_fit_ref 1.069
_refine_ls_hydrogen_treatment constr
_refine_ls_matrix_type full
_refine_ls_number_parameters 228
_refine_ls_number_reflns 4260
_refine_ls_number_restraints 0
_refine_ls_restrained_S_all 1.069
_refine_ls_R_factor_all 0.0705
_refine_ls_R_factor_gt 0.0491
_refine_ls_shift/su_max 0.000
_refine_ls_shift/su_mean 0.000
_refine_ls_structure_factor_coef Fsqd
_refine_ls_weighting_details 'calc w=1/[\s^2^(Fo^2^)+(0.0645P)^2^+1.5247P] where P=(Fo^2^+2Fc^2^)/3'
_refine_ls_weighting_scheme calc
_refine_ls_wR_factor_gt 0.1228
_refine_ls_wR_factor_ref 0.1542
_reflns_number_gt 3292
_reflns_number_total 4260
_reflns_threshold_expression >2sigma(I)
_cod_data_source_file ic901502n_si_002_1.cif
_cod_data_source_block binhbr
_cod_depositor_comments
;
The following automatic conversions were performed:
'_symmetry_cell_setting' value 'Triclinic' changed to 'triclinic'
according to '/home/saulius/struct/CIF-dictionaries/cif_core.dic'
dictionary named 'cif_core.dic' version 2.4.1 from 2010-06-29.

Automatic conversion script
Id: cif_fix_enum 1527 2010-12-29 10:47:43Z saulius 
;
_cod_database_code 4303705

loop_
_symmetry_equiv_pos_as_xyz
'x, y, z'
'-x, -y, -z'

loop_
_atom_site_label
_atom_site_type_symbol
_atom_site_fract_x
_atom_site_fract_y
_atom_site_fract_z
_atom_site_U_iso_or_equiv
_atom_site_adp_type
_atom_site_occupancy
_atom_site_symmetry_multiplicity
_atom_site_calc_flag
_atom_site_refinement_flags
_atom_site_disorder_assembly
_atom_site_disorder_group
Br1 Br 0.33454(6) 0.95794(4) 0.85587(4) 0.05124(17) Uani 1 1 d . . .
N2 N 0.1799(4) 0.5908(3) -0.0832(3) 0.0344(6) Uani 1 1 d . . .
N3 N 0.1711(4) 0.7235(3) 0.0507(3) 0.0347(6) Uani 1 1 d . . .
N1 N 0.2105(5) 0.4551(3) -0.2181(3) 0.0405(7) Uani 1 1 d . . .
C10 C 0.0786(5) 0.6876(3) -0.0265(3) 0.0342(7) Uani 1 1 d . . .
N4 N 0.2346(4) 0.8323(3) 0.1631(3) 0.0371(7) Uani 1 1 d . . .
C13 C 0.1073(5) 0.8271(4) 0.1062(3) 0.0361(8) Uani 1 1 d . . .
H13 H -0.0096 0.8864 0.1047 0.043 Uiso 1 1 calc R . .
C6 C -0.0889(5) 0.6197(3) -0.1769(3) 0.0359(8) Uani 1 1 d . . .
C9 C -0.1089(5) 0.7586(4) -0.0362(3) 0.0393(8) Uani 1 1 d . . .
H9 H -0.1735 0.8267 0.0073 0.047 Uiso 1 1 calc R . .
C7 C 0.0984(5) 0.5550(3) -0.1600(3) 0.0354(8) Uani 1 1 d . . .
C11 C 0.3526(6) 0.6621(4) 0.0718(4) 0.0472(10) Uani 1 1 d . . .
H11 H 0.4323 0.5877 0.0429 0.057 Uiso 1 1 calc R . .
C3 C -0.0437(6) 0.4785(4) -0.3180(4) 0.0431(9) Uani 1 1 d . . .
H3 H -0.0858 0.4501 -0.3743 0.052 Uiso 1 1 calc R . .
C8 C -0.1906(5) 0.7231(4) -0.1115(4) 0.0406(8) Uani 1 1 d . . .
H8 H -0.3141 0.7671 -0.1202 0.049 Uiso 1 1 calc R . .
C4 C -0.1619(6) 0.5776(4) -0.2589(4) 0.0399(8) Uani 1 1 d . . .
C2 C 0.1411(6) 0.4179(4) -0.2957(4) 0.0428(9) Uani 1 1 d . . .
C12 C 0.3912(6) 0.7303(4) 0.1417(4) 0.0485(10) Uani 1 1 d . . .
H12 H 0.5029 0.7121 0.1704 0.058 Uiso 1 1 calc R . .
C5 C -0.3601(6) 0.6402(5) -0.2809(5) 0.0553(11) Uani 1 1 d . . .
H5A H -0.3672 0.7244 -0.3159 0.083 Uiso 1 1 calc R . .
H5B H -0.4517 0.6411 -0.2065 0.083 Uiso 1 1 calc R . .
H5C H -0.3877 0.5951 -0.3343 0.083 Uiso 1 1 calc R . .
C1 C 0.2667(7) 0.3071(5) -0.3605(5) 0.0621(13) Uani 1 1 d . . .
H1A H 0.3931 0.3175 -0.3906 0.093 Uiso 1 1 calc R . .
H1B H 0.2140 0.3009 -0.4259 0.093 Uiso 1 1 calc R . .
H1C H 0.2731 0.2324 -0.3064 0.093 Uiso 1 1 calc R . .
C15 C 0.2220(5) 0.8945(4) 0.3608(3) 0.0368(8) Uani 1 1 d . . .
C16 C 0.2812(7) 0.9635(4) 0.4235(4) 0.0512(10) Uani 1 1 d . . .
H16 H 0.3217 1.0329 0.3847 0.061 Uiso 1 1 calc R . .
C20 C 0.1680(8) 0.7919(5) 0.4198(4) 0.0566(12) Uani 1 1 d . . .
H20 H 0.1289 0.7434 0.3789 0.068 Uiso 1 1 calc R . .
C18 C 0.2271(7) 0.8293(5) 0.6011(4) 0.0583(12) Uani 1 1 d . . .
H18 H 0.2286 0.8077 0.6818 0.070 Uiso 1 1 calc R . .
C17 C 0.2807(7) 0.9306(5) 0.5434(4) 0.0591(12) Uani 1 1 d . . .
H17 H 0.3182 0.9793 0.5850 0.071 Uiso 1 1 calc R . .
C19 C 0.1704(9) 0.7583(5) 0.5404(4) 0.0663(14) Uani 1 1 d . . .
H19 H 0.1336 0.6878 0.5796 0.080 Uiso 1 1 calc R . .
C14 C 0.2172(6) 0.9353(4) 0.2308(4) 0.0436(9) Uani 1 1 d . . .
H14A H 0.0977 0.9985 0.2254 0.052 Uiso 1 1 calc R . .
H14B H 0.3210 0.9731 0.1947 0.052 Uiso 1 1 calc R . .

loop_
_atom_site_aniso_label
_atom_site_aniso_U_11
_atom_site_aniso_U_22
_atom_site_aniso_U_33
_atom_site_aniso_U_23
_atom_site_aniso_U_13
_atom_site_aniso_U_12
Br1 0.0437(2) 0.0509(3) 0.0524(3) -0.00863(18) -0.00992(18) -0.00153(18)
N2 0.0319(14) 0.0335(15) 0.0333(15) -0.0035(12) -0.0082(12) -0.0015(12)
N3 0.0286(14) 0.0390(16) 0.0320(15) -0.0066(12) -0.0084(12) 0.0003(12)
N1 0.0376(16) 0.0399(17) 0.0408(17) -0.0088(14) -0.0087(13) -0.0032(13)
C10 0.0328(17) 0.0344(18) 0.0318(17) -0.0029(14) -0.0067(14) -0.0042(14)
N4 0.0353(15) 0.0412(17) 0.0335(15) -0.0051(13) -0.0106(12) -0.0054(13)
C13 0.0303(17) 0.0388(19) 0.0360(18) -0.0035(15) -0.0100(14) -0.0026(14)
C6 0.0351(18) 0.0334(18) 0.0373(18) -0.0011(14) -0.0063(15) -0.0089(15)
C9 0.0354(18) 0.0368(19) 0.0404(19) -0.0104(15) -0.0080(15) 0.0013(15)
C7 0.0327(17) 0.0332(18) 0.0365(18) -0.0014(14) -0.0061(14) -0.0054(14)
C11 0.039(2) 0.050(2) 0.045(2) -0.0097(18) -0.0153(17) 0.0066(17)
C3 0.044(2) 0.040(2) 0.051(2) -0.0085(17) -0.0158(18) -0.0126(17)
C8 0.0295(17) 0.043(2) 0.045(2) -0.0052(16) -0.0080(15) -0.0016(15)
C4 0.0372(19) 0.039(2) 0.046(2) -0.0021(16) -0.0131(16) -0.0120(16)
C2 0.045(2) 0.036(2) 0.047(2) -0.0070(17) -0.0101(17) -0.0088(17)
C12 0.0349(19) 0.063(3) 0.044(2) -0.0130(19) -0.0155(17) 0.0012(18)
C5 0.045(2) 0.058(3) 0.067(3) -0.018(2) -0.022(2) -0.004(2)
C1 0.055(3) 0.062(3) 0.074(3) -0.033(3) -0.021(2) -0.003(2)
C15 0.0316(17) 0.0382(19) 0.0408(19) -0.0068(15) -0.0098(15) -0.0067(15)
C16 0.060(3) 0.049(2) 0.052(2) -0.0072(19) -0.016(2) -0.021(2)
C20 0.078(3) 0.062(3) 0.044(2) -0.006(2) -0.012(2) -0.041(3)
C18 0.057(3) 0.074(3) 0.038(2) -0.008(2) -0.014(2) -0.005(2)
C17 0.066(3) 0.071(3) 0.052(3) -0.016(2) -0.023(2) -0.023(3)
C19 0.088(4) 0.063(3) 0.049(3) 0.001(2) -0.005(3) -0.035(3)
C14 0.047(2) 0.043(2) 0.046(2) -0.0023(17) -0.0169(18) -0.0156(18)

loop_
_atom_type_symbol
_atom_type_description
_atom_type_scat_dispersion_real
_atom_type_scat_dispersion_imag
_atom_type_scat_source
C C 0.0033 0.0016 'International Tables Vol C Tables 4.2.6.8 and 6.1.1.4'
H H 0.0000 0.0000 'International Tables Vol C Tables 4.2.6.8 and 6.1.1.4'
Br Br -0.2901 2.4595 'International Tables Vol C Tables 4.2.6.8 and 6.1.1.4'
N N 0.0061 0.0033 'International Tables Vol C Tables 4.2.6.8 and 6.1.1.4'

loop_
_geom_angle_atom_site_label_1
_geom_angle_atom_site_label_2
_geom_angle_atom_site_label_3
_geom_angle
_geom_angle_site_symmetry_1
_geom_angle_site_symmetry_3
_geom_angle_publ_flag
C10 N2 C7 117.2(3) . . ?
C13 N3 C11 107.6(3) . . ?
C13 N3 C10 126.4(3) . . ?
C11 N3 C10 125.7(3) . . ?
C2 N1 C7 117.7(3) . . ?
N2 C10 C9 125.8(3) . . ?
N2 C10 N3 115.3(3) . . ?
C9 C10 N3 118.8(3) . . ?
C13 N4 C12 108.7(3) . . ?
C13 N4 C14 125.0(3) . . ?
C12 N4 C14 126.2(3) . . ?
N4 C13 N3 109.4(3) . . ?
C8 C6 C4 124.0(3) . . ?
C8 C6 C7 117.8(3) . . ?
C4 C6 C7 118.2(3) . . ?
C8 C9 C10 117.2(3) . . ?
N1 C7 N2 114.9(3) . . ?
N1 C7 C6 123.4(3) . . ?
N2 C7 C6 121.7(3) . . ?
C12 C11 N3 107.0(4) . . ?
C4 C3 C2 121.7(4) . . ?
C9 C8 C6 120.2(3) . . ?
C3 C4 C6 117.0(4) . . ?
C3 C4 C5 121.6(4) . . ?
C6 C4 C5 121.4(4) . . ?
N1 C2 C3 122.1(4) . . ?
N1 C2 C1 117.5(4) . . ?
C3 C2 C1 120.4(4) . . ?
C11 C12 N4 107.2(3) . . ?
C20 C15 C16 118.1(4) . . ?
C20 C15 C14 122.5(4) . . ?
C16 C15 C14 119.3(4) . . ?
C15 C16 C17 120.5(4) . . ?
C15 C20 C19 121.1(4) . . ?
C17 C18 C19 119.6(4) . . ?
C18 C17 C16 121.1(4) . . ?
C18 C19 C20 119.7(5) . . ?
N4 C14 C15 113.1(3) . . ?

loop_
_geom_bond_atom_site_label_1
_geom_bond_atom_site_label_2
_geom_bond_distance
_geom_bond_site_symmetry_2
_geom_bond_publ_flag
N2 C10 1.302(5) . ?
N2 C7 1.368(5) . ?
N3 C13 1.331(5) . ?
N3 C11 1.389(5) . ?
N3 C10 1.431(5) . ?
N1 C2 1.323(5) . ?
N1 C7 1.354(5) . ?
C10 C9 1.413(5) . ?
N4 C13 1.309(5) . ?
N4 C12 1.378(5) . ?
N4 C14 1.466(5) . ?
C6 C8 1.411(5) . ?
C6 C4 1.415(5) . ?
C6 C7 1.418(5) . ?
C9 C8 1.354(6) . ?
C11 C12 1.341(6) . ?
C3 C4 1.364(6) . ?
C3 C2 1.414(6) . ?
C4 C5 1.504(6) . ?
C2 C1 1.505(6) . ?
C15 C20 1.362(6) . ?
C15 C16 1.377(6) . ?
C15 C14 1.508(5) . ?
C16 C17 1.379(6) . ?
C20 C19 1.391(7) . ?
C18 C17 1.343(7) . ?
C18 C19 1.366(7) . ?

loop_
_geom_torsion_atom_site_label_1
_geom_torsion_atom_site_label_2
_geom_torsion_atom_site_label_3
_geom_torsion_atom_site_label_4
_geom_torsion
_geom_torsion_site_symmetry_1
_geom_torsion_site_symmetry_2
_geom_torsion_site_symmetry_3
_geom_torsion_site_symmetry_4
_geom_torsion_publ_flag
C9 C10 N3 C13 -8.1(5) . . . . ?

loop_
_platon_squeeze_void_nr
_platon_squeeze_void_average_x
_platon_squeeze_void_average_y
_platon_squeeze_void_average_z
_platon_squeeze_void_volume
_platon_squeeze_void_count_electrons
_platon_squeeze_void_content
1 0.004 -0.004 0.000 829 344 ' '
2 0.085 0.085 0.500 829 345 ' '

loop_
_cod_related_entry_id
_cod_related_entry_database
_cod_related_entry_code
1 ChemSpider 30660760
